data_7029210
loop_
_publ_author_name
'Gong, Yun'
'Zhang, Miao Miao'
'Hua, Wei'
'Sun, Jun Liang'
'Shi, Hui Fang'
'Jiang, Peng Gang'
'Liao, Fu Hui'
'Lin, Jian Hua'

_publ_section_title
;
 Metal-organic frameworks built from achiral
 3-(5-(pyridin-4-yl)-4H-1,2,4-triazol-3-yl)benzoic acid: syntheses and
 structures of metal(II) complexes.
;
_journal_issue 1
_journal_name_full 'Dalton transactions (Cambridge, England : 2003)'
_journal_page_first 145
_journal_page_last 151
_journal_paper_doi 10.1039/c3dt51736e
_journal_volume 43
_journal_year 2014
_chemical_formula_sum 'C28 H18 N8 O6 Zn'
_chemical_formula_weight 627.87
_chemical_name_systematic
; 
 ? 
;
_space_group_IT_number 91
_symmetry_cell_setting tetragonal
_symmetry_space_group_name_Hall 'P 4w 2c'
_symmetry_space_group_name_H-M 'P 41 2 2'
_atom_sites_solution_hydrogens geom
_atom_sites_solution_primary direct
_atom_sites_solution_secondary difmap
_audit_creation_method SHELXL-97
_cell_angle_alpha 90.00
_cell_angle_beta 90.00
_cell_angle_gamma 90.00
_cell_formula_units_Z 4
_cell_length_a 10.0386(2)
_cell_length_b 10.0386(2)
_cell_length_c 26.4595(8)
_cell_measurement_reflns_used 2957
_cell_measurement_temperature 293(2)
_cell_measurement_theta_max 29.1570
_cell_measurement_theta_min 2.9652
_cell_volume 2666.42(11)
_computing_cell_refinement 'CrysAlisPro, Agilent Technologies'
_computing_data_collection 'CrysAlisPro, Agilent Technologies'
_computing_data_reduction 'CrysAlisPro, Agilent Technologies'
_computing_molecular_graphics 'SHELXTL (Sheldrick, 1997)'
_computing_publication_material 'SHELXTL (Sheldrick, 1997)'
_computing_structure_refinement 'SHELXL97 (Sheldrick, 2008)'
_computing_structure_solution 'SHELXS97 (Sheldrick, 2008)'
_diffrn_ambient_temperature 293(2)
_diffrn_measured_fraction_theta_full 0.993
_diffrn_measured_fraction_theta_max 0.993
_diffrn_measurement_device_type 'SuperNova, Single source at offset, Eos'
_diffrn_measurement_method '\w scans'
_diffrn_radiation_monochromator graphite
_diffrn_radiation_source 'SuperNova (Mo) X-ray Source'
_diffrn_radiation_type MoK\a
_diffrn_radiation_wavelength 0.71073
_diffrn_reflns_av_R_equivalents 0.0259
_diffrn_reflns_av_unetI/netI 0.0334
_diffrn_reflns_limit_h_max 11
_diffrn_reflns_limit_h_min -7
_diffrn_reflns_limit_k_max 8
_diffrn_reflns_limit_k_min -11
_diffrn_reflns_limit_l_max 23
_diffrn_reflns_limit_l_min -31
_diffrn_reflns_number 5255
_diffrn_reflns_theta_full 25.01
_diffrn_reflns_theta_max 25.01
_diffrn_reflns_theta_min 2.97
_exptl_absorpt_coefficient_mu 0.982
_exptl_absorpt_correction_T_max 1.00000
_exptl_absorpt_correction_T_min 0.82151
_exptl_absorpt_correction_type multi-scan
_exptl_absorpt_process_details 'CrysAlisPro, Agilent Technologies'
_exptl_crystal_colour colorless
_exptl_crystal_density_diffrn 1.564
_exptl_crystal_density_method 'not measured'
_exptl_crystal_description block
_exptl_crystal_F_000 1280
_exptl_crystal_size_max 0.24
_exptl_crystal_size_mid 0.20
_exptl_crystal_size_min 0.16
_refine_diff_density_max 0.639
_refine_diff_density_min -0.583
_refine_diff_density_rms 0.066
_refine_ls_abs_structure_details 'Flack H D (1983), Acta Cryst. A39, 876-881'
_refine_ls_abs_structure_Flack 0.004(16)
_refine_ls_extinction_method none
_refine_ls_goodness_of_fit_ref 1.100
_refine_ls_hydrogen_treatment none
_refine_ls_matrix_type full
_refine_ls_number_parameters 204
_refine_ls_number_reflns 2351
_refine_ls_number_restraints 0
_refine_ls_restrained_S_all 1.100
_refine_ls_R_factor_all 0.0387
_refine_ls_R_factor_gt 0.0353
_refine_ls_shift/su_max 0.000
_refine_ls_shift/su_mean 0.000
_refine_ls_structure_factor_coef Fsqd
_refine_ls_weighting_details 'calc w=1/[\s^2^(Fo^2^)+(0.0511P)^2^+1.3571P] where P=(Fo^2^+2Fc^2^)/3'
_refine_ls_weighting_scheme calc
_refine_ls_wR_factor_gt 0.0920
_refine_ls_wR_factor_ref 0.0938
_reflns_number_gt 2217
_reflns_number_total 2351
_reflns_threshold_expression >2sigma(I)
_cod_data_source_file c3dt51736e.txt
_cod_data_source_block 121109a
_cod_depositor_comments
;
The following automatic conversions were performed:

'_symmetry_cell_setting' value 'Tetragonal' changed to 'tetragonal'
according to
/usr/data/users/saulius/automatic-downloads/current/RSC/lib/dictionaries/cif_core.dic
dictionary named 'cif_core.dic' version 2.4.2 from 2011-04-26.

Automatic conversion script
Id: cif_fix_values 2281 2013-09-26 08:29:07Z andrius 
;
_cod_original_sg_symbol_H-M P4(1)22
_cod_database_code 7029210

loop_
_symmetry_equiv_pos_as_xyz
'x, y, z'
'-x, -y, z+1/2'
'-y, x, z+1/4'
'y, -x, z+3/4'
'-x, y, -z'
'x, -y, -z+1/2'
'y, x, -z+3/4'
'-y, -x, -z+1/4'

loop_
_atom_site_label
_atom_site_type_symbol
_atom_site_fract_x
_atom_site_fract_y
_atom_site_fract_z
_atom_site_U_iso_or_equiv
_atom_site_adp_type
_atom_site_occupancy
_atom_site_symmetry_multiplicity
_atom_site_calc_flag
_atom_site_refinement_flags
C1 C 0.1394(3) 0.6978(3) 0.05252(11) 0.0187(7) Uani 1 1 d .
Zn1 Zn 0.0000 0.88346(5) 0.0000 0.01710(16) Uani 1 2 d S
C13 C 0.8002(4) 0.1025(4) 0.01321(12) 0.0262(8) Uani 1 1 d .
H13 H 0.8262 0.1290 -0.0190 0.024(9) Uiso 1 1 calc R
O2 O 0.1950(3) 0.6772(3) 0.01165(7) 0.0284(6) Uani 1 1 d .
N1 N 0.8605(3) -0.0010(3) 0.03385(9) 0.0204(6) Uani 1 1 d .
N2 N 0.4815(3) 0.3061(3) 0.09521(9) 0.0207(6) Uani 1 1 d .
O1 O 0.0562(2) 0.7896(2) 0.06022(7) 0.0222(6) Uani 1 1 d .
C6 C 0.3020(3) 0.4393(3) 0.13684(11) 0.0178(7) Uani 1 1 d .
C2 C 0.1712(3) 0.6114(3) 0.09746(10) 0.0172(7) Uani 1 1 d .
N4 N 0.4355(3) 0.2582(3) 0.17342(10) 0.0229(7) Uani 1 1 d .
H4 H 0.3976 0.2619 0.2025 0.027 Uiso 1 1 calc R
C10 C 0.6619(3) 0.1348(3) 0.08583(12) 0.0219(7) Uani 1 1 d .
C3 C 0.1060(3) 0.6358(3) 0.14297(10) 0.0190(7) Uani 1 1 d .
H3 H 0.0405 0.7012 0.1449 0.010(8) Uiso 1 1 calc R
C4 C 0.1393(4) 0.5620(4) 0.18524(11) 0.0234(8) Uani 1 1 d .
H4A H 0.0955 0.5774 0.2157 0.010(8) Uiso 1 1 calc R
C14 C 0.7006(4) 0.1733(4) 0.03707(11) 0.0266(8) Uani 1 1 d .
H14 H 0.6599 0.2451 0.0211 0.056(14) Uiso 1 1 calc R
C11 C 0.7252(4) 0.0273(4) 0.10710(12) 0.0288(9) Uani 1 1 d .
H11 H 0.7019 -0.0011 0.1394 0.030(10) Uiso 1 1 calc R
N3 N 0.5331(3) 0.1731(3) 0.16131(10) 0.0229(7) Uani 1 1 d .
C7 C 0.2674(3) 0.5135(4) 0.09423(11) 0.0180(7) Uani 1 1 d .
H7 H 0.3094 0.4970 0.0635 0.016(8) Uiso 1 1 calc R
C8 C 0.4048(3) 0.3362(3) 0.13443(11) 0.0189(7) Uani 1 1 d .
C12 C 0.8227(4) -0.0378(4) 0.08068(12) 0.0296(8) Uani 1 1 d .
H12 H 0.8645 -0.1104 0.0957 0.029(10) Uiso 1 1 calc R
C5 C 0.2374(3) 0.4656(3) 0.18249(11) 0.0209(8) Uani 1 1 d .
H5 H 0.2605 0.4178 0.2113 0.025(9) Uiso 1 1 calc R
C9 C 0.5587(3) 0.2056(3) 0.11343(11) 0.0191(7) Uani 1 1 d .
O3 O 0.6500(4) 1.0000 0.2500 0.0507(11) Uani 1 2 d S
O4 O 0.5000 0.4629(5) 0.0000 0.0611(13) Uani 1 2 d S

loop_
_atom_site_aniso_label
_atom_site_aniso_U_11
_atom_site_aniso_U_22
_atom_site_aniso_U_33
_atom_site_aniso_U_23
_atom_site_aniso_U_13
_atom_site_aniso_U_12
C1 0.0218(18) 0.0206(17) 0.0136(13) -0.0026(13) -0.0015(13) 0.0009(14)
Zn1 0.0197(3) 0.0212(3) 0.0105(2) 0.000 0.0017(2) 0.000
C13 0.031(2) 0.028(2) 0.0187(15) 0.0024(15) 0.0067(15) 0.0041(16)
O2 0.0418(16) 0.0345(15) 0.0090(10) 0.0015(10) 0.0054(10) 0.0109(11)
N1 0.0218(14) 0.0209(14) 0.0184(12) -0.0001(12) 0.0045(11) 0.0028(12)
N2 0.0248(16) 0.0220(15) 0.0153(12) 0.0000(11) 0.0000(12) -0.0009(13)
O1 0.0262(13) 0.0271(14) 0.0133(10) 0.0011(10) -0.0007(9) 0.0073(11)
C6 0.0207(19) 0.0182(18) 0.0144(13) 0.0004(13) -0.0006(13) -0.0019(13)
C2 0.0212(17) 0.0218(18) 0.0086(13) 0.0004(14) -0.0011(13) -0.0037(15)
N4 0.0267(16) 0.0258(17) 0.0161(13) 0.0028(12) 0.0060(12) 0.0080(13)
C10 0.0240(19) 0.0213(19) 0.0203(15) -0.0015(14) 0.0008(14) -0.0015(14)
C3 0.0198(17) 0.0207(18) 0.0166(14) -0.0048(13) 0.0032(14) 0.0000(14)
C4 0.031(2) 0.0279(19) 0.0112(14) 0.0009(13) 0.0055(14) 0.0041(15)
C14 0.031(2) 0.030(2) 0.0183(14) 0.0051(15) 0.0056(16) 0.0070(15)
C11 0.032(2) 0.034(2) 0.0210(17) 0.0063(16) 0.0102(15) 0.0096(16)
N3 0.0225(17) 0.0262(16) 0.0200(13) 0.0039(12) 0.0051(12) 0.0065(12)
C7 0.0224(17) 0.0224(18) 0.0093(13) -0.0019(13) 0.0018(13) 0.0000(14)
C8 0.0214(18) 0.0215(18) 0.0137(14) -0.0011(13) 0.0006(13) -0.0028(14)
C12 0.035(2) 0.031(2) 0.0226(16) 0.0063(15) 0.0055(16) 0.0111(16)
C5 0.030(2) 0.024(2) 0.0089(13) 0.0026(13) 0.0030(13) 0.0035(14)
C9 0.0195(18) 0.0222(19) 0.0155(14) -0.0005(13) 0.0010(13) -0.0010(14)
O3 0.041(2) 0.054(3) 0.057(3) 0.018(2) 0.000 0.000
O4 0.074(3) 0.064(3) 0.045(2) 0.000 0.004(2) 0.000

loop_
_atom_type_symbol
_atom_type_description
_atom_type_scat_dispersion_real
_atom_type_scat_dispersion_imag
_atom_type_scat_source
C C 0.0033 0.0016 'International Tables Vol C Tables 4.2.6.8 and 6.1.1.4'
H H 0.0000 0.0000 'International Tables Vol C Tables 4.2.6.8 and 6.1.1.4'
N N 0.0061 0.0033 'International Tables Vol C Tables 4.2.6.8 and 6.1.1.4'
O O 0.0106 0.0060 'International Tables Vol C Tables 4.2.6.8 and 6.1.1.4'
Zn Zn 0.2839 1.4301 'International Tables Vol C Tables 4.2.6.8 and 6.1.1.4'

loop_
_geom_angle_atom_site_label_1
_geom_angle_atom_site_label_2
_geom_angle_atom_site_label_3
_geom_angle
_geom_angle_site_symmetry_1
_geom_angle_site_symmetry_3
O2 C1 O1 124.3(3) . .
O2 C1 C2 120.0(3) . .
O1 C1 C2 115.7(3) . .
O1 Zn1 O1 121.74(14) 5 .
O1 Zn1 N1 96.67(9) 5 5_665
O1 Zn1 N1 116.18(10) . 5_665
O1 Zn1 N1 116.18(10) 5 1_465
O1 Zn1 N1 96.67(9) . 1_465
N1 Zn1 N1 110.17(16) 5_665 1_465
N1 C13 C14 123.2(3) . .
N1 C13 H13 118.4 . .
C14 C13 H13 118.4 . .
C13 N1 C12 117.8(3) . .
C13 N1 Zn1 125.7(2) . 1_645
C12 N1 Zn1 116.4(2) . 1_645
C8 N2 C9 102.8(3) . .
C1 O1 Zn1 114.58(19) . .
C7 C6 C5 118.8(3) . .
C7 C6 C8 121.2(3) . .
C5 C6 C8 120.0(3) . .
C7 C2 C3 120.5(3) . .
C7 C2 C1 120.6(3) . .
C3 C2 C1 118.8(3) . .
C8 N4 N3 111.1(3) . .
C8 N4 H4 124.5 . .
N3 N4 H4 124.5 . .
C11 C10 C14 117.8(3) . .
C11 C10 C9 120.5(3) . .
C14 C10 C9 121.7(3) . .
C4 C3 C2 119.4(3) . .
C4 C3 H3 120.3 . .
C2 C3 H3 120.3 . .
C3 C4 C5 120.3(3) . .
C3 C4 H4A 119.8 . .
C5 C4 H4A 119.8 . .
C13 C14 C10 118.7(3) . .
C13 C14 H14 120.7 . .
C10 C14 H14 120.7 . .
C12 C11 C10 119.8(3) . .
C12 C11 H11 120.1 . .
C10 C11 H11 120.1 . .
C9 N3 N4 102.3(3) . .
C2 C7 C6 120.3(3) . .
C2 C7 H7 119.9 . .
C6 C7 H7 119.9 . .
N2 C8 N4 109.7(3) . .
N2 C8 C6 127.2(3) . .
N4 C8 C6 123.1(3) . .
N1 C12 C11 122.7(3) . .
N1 C12 H12 118.6 . .
C11 C12 H12 118.6 . .
C4 C5 C6 120.6(3) . .
C4 C5 H5 119.7 . .
C6 C5 H5 119.7 . .
N3 C9 N2 114.1(3) . .
N3 C9 C10 119.7(3) . .
N2 C9 C10 126.2(3) . .

loop_
_geom_bond_atom_site_label_1
_geom_bond_atom_site_label_2
_geom_bond_distance
_geom_bond_site_symmetry_2
C1 O2 1.234(4) .
C1 O1 1.260(4) .
C1 C2 1.506(4) .
Zn1 O1 1.935(2) 5
Zn1 O1 1.935(2) .
Zn1 N1 2.027(3) 5_665
Zn1 N1 2.027(3) 1_465
C13 N1 1.321(4) .
C13 C14 1.380(5) .
C13 H13 0.9300 .
N1 C12 1.348(4) .
N1 Zn1 2.027(3) 1_645
N2 C8 1.327(4) .
N2 C9 1.361(4) .
C6 C7 1.395(4) .
C6 C5 1.396(4) .
C6 C8 1.463(5) .
C2 C7 1.381(5) .
C2 C3 1.392(4) .
N4 C8 1.331(4) .
N4 N3 1.339(4) .
N4 H4 0.8600 .
C10 C11 1.373(5) .
C10 C14 1.402(4) .
C10 C9 1.453(5) .
C3 C4 1.383(4) .
C3 H3 0.9300 .
C4 C5 1.383(5) .
C4 H4A 0.9300 .
C14 H14 0.9300 .
C11 C12 1.369(5) .
C11 H11 0.9300 .
N3 C9 1.333(4) .
C7 H7 0.9300 .
C12 H12 0.9300 .
C5 H5 0.9300 .
